data_7057785
loop_
_publ_author_name
'Gushchin, Artem L.'
'Shmelev, Nikita Y.'
'Malysheva, Svetlana F.'
'Artem&#x2019;ev, Alexander V.'
'Belogorlova, Nataliya A.'
'Abramov, Pavel A.'
'Kompan&#x2019;kov, Nikolay B.'
'Manoury, Eric'
'Poli, Rinaldo'
'Sheven, Dmitriy G.'
'Llusar, Rosa'
'Sokolov, Maxim N.'

_publ_section_title
;
 Hemilability of phosphine-thioether ligands coordinated to trinuclear
 Mo3S4 cluster and its effect on hydrogenation catalysis
;
_journal_issue 21
_journal_name_full 'New Journal of Chemistry'
_journal_page_first 17708
_journal_paper_doi 10.1039/C8NJ03720E
_journal_volume 42
_journal_year 2018
_chemical_formula_sum 'C73.55 H84.1 Cl7.1 Mo3 P3 S7'
_chemical_formula_weight 1824.95
_space_group_crystal_system monoclinic
_space_group_IT_number 15
_space_group_name_Hall '-C 2yc'
_space_group_name_H-M_alt 'C 1 2/c 1'
_symmetry_space_group_name_Hall '-C 2yc'
_symmetry_space_group_name_H-M 'C 1 2/c 1'
_atom_sites_solution_hydrogens geom
_audit_creation_method SHELXL-2017/1
_audit_update_record
;
2018-01-13 deposited with the CCDC.
2018-09-27 downloaded from the CCDC.
;
_cell_angle_alpha 90
_cell_angle_beta 115.229(2)
_cell_angle_gamma 90
_cell_formula_units_Z 8
_cell_length_a 43.9893(15)
_cell_length_b 16.6109(4)
_cell_length_c 24.8560(9)
_cell_measurement_reflns_used 6333
_cell_measurement_temperature 150(2)
_cell_measurement_theta_max 27.18
_cell_measurement_theta_min 3.59
_cell_volume 16429.8(9)
_computing_cell_refinement 'SAINT (Bruker-AXS, 2004)'
_computing_data_collection 'APEX2 (Bruker-AXS, 2004)'
_computing_data_reduction 'SAINT (Bruker-AXS, 2004)'
_computing_molecular_graphics 'ShelXle (H\"ubschle, 2011)'
_computing_publication_material 'CIFTAB-2017 (Sheldrick, 2017)'
_computing_structure_refinement 'SHELXL-2017 (Sheldrick, 2015)'
_computing_structure_solution 'SHELXT-2014 (Sheldrick, 2015)'
_diffrn_ambient_temperature 150(2)
_diffrn_detector_area_resol_mean 25
_diffrn_measured_fraction_theta_full 0.995
_diffrn_measured_fraction_theta_max 0.992
_diffrn_measurement_device_type 'Bruker X8Apex'
_diffrn_measurement_method '\f and \w scans'
_diffrn_radiation_type MoK\a
_diffrn_radiation_wavelength 0.71073
_diffrn_reflns_av_R_equivalents 0.0789
_diffrn_reflns_av_unetI/netI 0.1145
_diffrn_reflns_Laue_measured_fraction_full 0.995
_diffrn_reflns_Laue_measured_fraction_max 0.992
_diffrn_reflns_limit_h_max 57
_diffrn_reflns_limit_h_min -42
_diffrn_reflns_limit_k_max 21
_diffrn_reflns_limit_k_min -21
_diffrn_reflns_limit_l_max 29
_diffrn_reflns_limit_l_min -32
_diffrn_reflns_number 45845
_diffrn_reflns_point_group_measured_fraction_full 0.995
_diffrn_reflns_point_group_measured_fraction_max 0.992
_diffrn_reflns_theta_full 25.500
_diffrn_reflns_theta_max 27.531
_diffrn_reflns_theta_min 3.085
_diffrn_source 'sealed X-ray tube'
_exptl_absorpt_coefficient_mu 0.958
_exptl_absorpt_correction_T_max 0.7421
_exptl_absorpt_correction_T_min 0.5453
_exptl_absorpt_correction_type multi-scan
_exptl_absorpt_process_details 'SADABS (Bruker-AXS, 2004)'
_exptl_crystal_colour brown
_exptl_crystal_density_diffrn 1.476
_exptl_crystal_description block
_exptl_crystal_F_000 7433
_exptl_crystal_size_max 0.22
_exptl_crystal_size_mid 0.20
_exptl_crystal_size_min 0.10
_refine_diff_density_max 2.202
_refine_diff_density_min -1.632
_refine_diff_density_rms 0.183
_refine_ls_extinction_method none
_refine_ls_goodness_of_fit_ref 1.026
_refine_ls_hydrogen_treatment constr
_refine_ls_matrix_type full
_refine_ls_number_parameters 822
_refine_ls_number_reflns 18801
_refine_ls_number_restraints 85
_refine_ls_restrained_S_all 1.030
_refine_ls_R_factor_all 0.1328
_refine_ls_R_factor_gt 0.0751
_refine_ls_shift/su_max 0.001
_refine_ls_shift/su_mean 0.000
_refine_ls_structure_factor_coef Fsqd
_refine_ls_weighting_details 'w=1/[\s^2^(Fo^2^)+(0.1078P)^2^+127.8200P] where P=(Fo^2^+2Fc^2^)/3'
_refine_ls_weighting_scheme calc
_refine_ls_wR_factor_gt 0.1878
_refine_ls_wR_factor_ref 0.2219
_reflns_Friedel_coverage 0.000
_reflns_number_gt 11618
_reflns_number_total 18801
_reflns_threshold_expression 'I > 2\s(I)'
_cod_data_source_file c8nj03720e2.cif
_cod_data_source_block 12
_cod_depositor_comments 'Adding full bibliography for 7057783--7057785.cif.'
_cod_original_formula_sum 'C73.55 H84.10 Cl7.10 Mo3 P3 S7'
_cod_database_code 7057785
_shelx_shelxl_version_number 2017/1
_shelx_space_group_comment
;
The symmetry employed for this shelxl refinement is uniquely defined
by the following loop, which should always be used as a source of
symmetry information in preference to the above space-group names.
They are only intended as comments.
;
_shelx_estimated_absorpt_t_min 0.817
_shelx_estimated_absorpt_t_max 0.910

loop_
_space_group_symop_operation_xyz
'x, y, z'
'-x, y, -z+1/2'
'x+1/2, y+1/2, z'
'-x+1/2, y+1/2, -z+1/2'
'-x, -y, -z'
'x, -y, z-1/2'
'-x+1/2, -y+1/2, -z'
'x+1/2, -y+1/2, z-1/2'

loop_
_atom_site_label
_atom_site_type_symbol
_atom_site_fract_x
_atom_site_fract_y
_atom_site_fract_z
_atom_site_U_iso_or_equiv
_atom_site_adp_type
_atom_site_occupancy
_atom_site_site_symmetry_order
_atom_site_calc_flag
_atom_site_refinement_flags_posn
_atom_site_refinement_flags_adp
_atom_site_refinement_flags_occupancy
_atom_site_disorder_assembly
_atom_site_disorder_group
Mo1 Mo 0.30921(2) 0.26609(3) 0.17462(3) 0.01662(15) Uani 1 1 d . . . . .
Mo2 Mo 0.27603(2) 0.13624(3) 0.19641(3) 0.01658(15) Uani 1 1 d . . . . .
Mo3 Mo 0.32544(2) 0.22258(3) 0.29059(3) 0.01732(15) Uani 1 1 d . . . . .
S2 S 0.29942(5) 0.14068(9) 0.12999(8) 0.0197(4) Uani 1 1 d . . . . .
S1 S 0.36125(5) 0.23568(10) 0.24537(8) 0.0219(4) Uani 1 1 d . . . . .
S21 S 0.24437(5) 0.08952(10) 0.26120(8) 0.0204(4) Uani 1 1 d . . . . .
S3 S 0.27312(4) 0.27288(9) 0.22238(8) 0.0172(3) Uani 1 1 d . . . . .
S4 S 0.32077(5) 0.08464(10) 0.27617(8) 0.0207(4) Uani 1 1 d . . . . .
S11 S 0.25894(5) 0.30835(10) 0.07315(8) 0.0201(4) Uani 1 1 d . . . . .
S31 S 0.38692(8) 0.2890(2) 0.55225(12) 0.0679(9) Uani 1 1 d . . . . .
Cl31 Cl 0.30016(5) 0.21508(10) 0.36228(8) 0.0251(4) Uani 1 1 d . . . . .
Cl32 Cl 0.34207(5) 0.35979(10) 0.33286(8) 0.0243(4) Uani 1 1 d . . . . .
Cl2 Cl 0.21832(4) 0.14693(10) 0.11816(8) 0.0217(4) Uani 1 1 d . . . . .
Cl1 Cl 0.31410(5) 0.41164(9) 0.18248(8) 0.0217(4) Uani 1 1 d . . . . .
P1 P 0.34008(5) 0.28876(11) 0.11037(9) 0.0226(4) Uani 1 1 d . . . . .
P2 P 0.26314(5) -0.00935(10) 0.16216(9) 0.0210(4) Uani 1 1 d . . . . .
P3 P 0.38169(5) 0.19090(12) 0.38214(9) 0.0249(4) Uani 1 1 d . . . . .
C17X C 0.28052(18) 0.3602(4) 0.0341(3) 0.0227(15) Uani 1 1 d . U . . .
H17A H 0.264405 0.372355 -0.007308 0.027 Uiso 1 1 calc R U . . .
H17B H 0.290206 0.411565 0.054352 0.027 Uiso 1 1 calc R U . . .
C16 C 0.24145(19) -0.0190(4) 0.2514(3) 0.0244(16) Uani 1 1 d . . . . .
H16A H 0.263260 -0.043258 0.278022 0.029 Uiso 1 1 calc R U . . .
H16B H 0.224251 -0.039606 0.263672 0.029 Uiso 1 1 calc R U . . .
C15 C 0.3079(2) 0.3062(5) 0.0342(3) 0.0286(18) Uani 1 1 d . . . . .
H15A H 0.318542 0.331189 0.010258 0.034 Uiso 1 1 calc R U . . .
H15B H 0.298153 0.254045 0.015638 0.034 Uiso 1 1 calc R U . . .
C14 C 0.2321(2) 0.3835(4) 0.0810(3) 0.0229(16) Uani 1 1 d . . . . .
C13 C 0.4180(2) 0.2566(5) 0.3948(4) 0.0327(19) Uani 1 1 d . . . . .
H13A H 0.409503 0.312339 0.384555 0.039 Uiso 1 1 calc R U . . .
H13B H 0.432931 0.255950 0.437965 0.039 Uiso 1 1 calc R U . . .
C12 C 0.29818(19) -0.0807(4) 0.1925(4) 0.0264(17) Uani 1 1 d . . . . .
H12A H 0.309117 -0.076313 0.236362 0.032 Uiso 1 1 calc R U . . .
H12B H 0.289536 -0.136289 0.181997 0.032 Uiso 1 1 calc R U . . .
C11 C 0.4393(2) 0.2384(6) 0.3622(4) 0.046(2) Uani 1 1 d . . . . .
H11A H 0.425183 0.239513 0.318805 0.055 Uiso 1 1 calc R U . . .
H11B H 0.449110 0.183805 0.373038 0.055 Uiso 1 1 calc R U . . .
C10 C 0.1845(2) 0.4086(5) 0.1018(4) 0.0336(19) Uani 1 1 d . . . . .
H10A H 0.166918 0.389552 0.110890 0.040 Uiso 1 1 calc R U . . .
C9 C 0.3668(2) 0.3770(5) 0.1248(4) 0.0293(18) Uani 1 1 d . . . . .
H9A H 0.376706 0.378397 0.095662 0.035 Uiso 1 1 calc R U . . .
H9B H 0.352874 0.425883 0.118638 0.035 Uiso 1 1 calc R U . . .
C8 C 0.20182(19) 0.1224(4) 0.2314(3) 0.0232(16) Uani 1 1 d . . . . .
C7 C 0.3975(2) 0.0890(5) 0.3824(4) 0.0314(18) Uani 1 1 d . . . . .
H7A H 0.379344 0.050752 0.378155 0.038 Uiso 1 1 calc R U . . .
H7B H 0.401807 0.083136 0.346650 0.038 Uiso 1 1 calc R U . . .
C76 C 0.3830(2) 0.0493(8) 0.0590(6) 0.116(6) Uiso 1 1 d G . . . .
H76 H 0.359623 0.044841 0.048600 0.139 Uiso 1 1 calc R U . . .
C75 C 0.4025(3) -0.0196(6) 0.0686(6) 0.158(9) Uiso 1 1 d G . . . .
H75 H 0.392490 -0.071251 0.064730 0.190 Uiso 1 1 calc R U . . .
C74 C 0.4367(3) -0.0131(6) 0.0838(6) 0.106(5) Uani 1 1 d G U . . .
H74 H 0.450052 -0.060226 0.090374 0.127 Uiso 1 1 calc R U . . .
C73 C 0.4514(2) 0.0624(8) 0.0895(6) 0.131(7) Uani 1 1 d G U . . .
H73 H 0.474748 0.066890 0.099888 0.157 Uiso 1 1 calc R U . . .
C71 C 0.4319(3) 0.1314(6) 0.0799(6) 0.129(6) Uani 1 1 d G U . . .
H71 H 0.441881 0.182982 0.083758 0.154 Uiso 1 1 calc R U . . .
C70 C 0.3977(3) 0.1248(6) 0.0647(5) 0.095(5) Uani 1 1 d G U . . .
C6 C 0.2066(2) 0.3546(5) 0.0954(4) 0.0301(18) Uani 1 1 d . . . . .
H6A H 0.204535 0.298524 0.100749 0.036 Uiso 1 1 calc R U . . .
C5 C 0.3953(2) 0.3787(5) 0.1879(4) 0.041(2) Uani 1 1 d . . . . .
H5A H 0.385758 0.371210 0.217086 0.049 Uiso 1 1 calc R U . . .
H5B H 0.410913 0.333425 0.192606 0.049 Uiso 1 1 calc R U . . .
C4 C 0.2324(2) -0.0467(4) 0.1875(4) 0.0272(17) Uani 1 1 d . . . . .
H4A H 0.209775 -0.026512 0.160861 0.033 Uiso 1 1 calc R U . . .
H4B H 0.231823 -0.106290 0.185846 0.033 Uiso 1 1 calc R U . . .
C3 C 0.2352(2) 0.4652(4) 0.0735(4) 0.0295(18) Uani 1 1 d . . . . .
H3A H 0.252458 0.484725 0.063493 0.035 Uiso 1 1 calc R U . . .
C2 C 0.3245(2) -0.0634(5) 0.1672(5) 0.042(2) Uani 1 1 d . . . . .
H2A H 0.314236 -0.074337 0.123948 0.050 Uiso 1 1 calc R U . . .
H2B H 0.330854 -0.005796 0.173108 0.050 Uiso 1 1 calc R U . . .
C1 C 0.2444(2) -0.0280(4) 0.0826(3) 0.0273(17) Uani 1 1 d . . . . .
H1A H 0.223763 0.005115 0.064106 0.033 Uiso 1 1 calc R U . . .
H1B H 0.260202 -0.009001 0.066573 0.033 Uiso 1 1 calc R U . . .
C49 C 0.2369(2) -0.1548(4) -0.0339(4) 0.0325(19) Uani 1 1 d . . . . .
H49A H 0.259228 -0.173249 -0.011813 0.039 Uiso 1 1 calc R U . . .
C48 C 0.3808(2) 0.1977(5) 0.4541(3) 0.0331(19) Uani 1 1 d . . . . .
H48A H 0.363090 0.160840 0.454091 0.040 Uiso 1 1 calc R U . . .
H48B H 0.402528 0.177810 0.484426 0.040 Uiso 1 1 calc R U . . .
C47 C 0.2192(2) -0.1237(5) -0.0048(4) 0.0287(17) Uani 1 1 d . U . . .
C46 C 0.4149(2) 0.4575(5) 0.2011(4) 0.037(2) Uani 1 1 d . . . . .
C45 C 0.3667(2) 0.2060(5) 0.1061(4) 0.036(2) Uani 1 1 d . . . . .
H45A H 0.387978 0.207859 0.142741 0.044 Uiso 1 1 calc R U . . .
H45B H 0.355369 0.154924 0.107138 0.044 Uiso 1 1 calc R U . . .
C44 C 0.1746(2) 0.0698(5) 0.2133(3) 0.0294(18) Uani 1 1 d . . . . .
H44A H 0.177914 0.013180 0.214597 0.035 Uiso 1 1 calc R U . . .
C43 C 0.3744(2) 0.2800(6) 0.4732(4) 0.038(2) Uani 1 1 d . . . . .
H43A H 0.350189 0.292494 0.451962 0.045 Uiso 1 1 calc R U . . .
H43B H 0.386834 0.320615 0.461159 0.045 Uiso 1 1 calc R U . . .
C42 C 0.1424(2) 0.1019(5) 0.1932(4) 0.040(2) Uani 1 1 d . . . . .
H42A H 0.123655 0.066694 0.180624 0.048 Uiso 1 1 calc R U . . .
C41 C 0.1650(2) 0.2356(5) 0.2103(5) 0.041(2) Uani 1 1 d . . . . .
H41A H 0.161867 0.292284 0.208922 0.049 Uiso 1 1 calc R U . . .
C40 C 0.4144(3) -0.1990(7) 0.2530(5) 0.062(3) Uani 1 1 d . . . . .
H40A H 0.435109 -0.227054 0.271143 0.074 Uiso 1 1 calc R U . . .
C39 C 0.1879(2) 0.4902(5) 0.0949(4) 0.035(2) Uani 1 1 d . . . . .
H39A H 0.172792 0.527126 0.099874 0.043 Uiso 1 1 calc R U . . .
C38 C 0.2350(2) -0.1161(5) 0.0627(4) 0.0314(18) Uani 1 1 d . U . . .
H38A H 0.255429 -0.149958 0.079885 0.038 Uiso 1 1 calc R U . . .
H38B H 0.218967 -0.136033 0.078030 0.038 Uiso 1 1 calc R U . . .
C37 C 0.2130(2) 0.5179(5) 0.0809(4) 0.039(2) Uani 1 1 d . . . . .
H37A H 0.215135 0.574100 0.076177 0.047 Uiso 1 1 calc R U . . .
C36 C 0.1372(2) 0.1856(6) 0.1913(4) 0.042(2) Uani 1 1 d . . . . .
H36A H 0.115169 0.207295 0.177307 0.050 Uiso 1 1 calc R U . . .
C35 C 0.2220(3) -0.1594(5) -0.0968(4) 0.047(2) Uani 1 1 d . . . . .
H35A H 0.234320 -0.181084 -0.116903 0.056 Uiso 1 1 calc R U . . .
C34 C 0.3905(3) -0.2230(7) 0.1973(5) 0.069(4) Uani 1 1 d . . . . .
H34A H 0.394531 -0.268819 0.178279 0.082 Uiso 1 1 calc R U . . .
C33 C 0.4084(3) -0.1367(7) 0.2814(5) 0.058(3) Uani 1 1 d . . . . .
H33A H 0.424246 -0.122630 0.320303 0.069 Uiso 1 1 calc R U . . .
C32 C 0.1901(3) -0.1327(6) -0.1280(4) 0.051(3) Uani 1 1 d . . . . .
H32A H 0.180277 -0.134913 -0.170254 0.062 Uiso 1 1 calc R U . . .
C31 C 0.1971(2) 0.2053(5) 0.2310(4) 0.0326(19) Uani 1 1 d . . . . .
H31A H 0.215844 0.240647 0.244842 0.039 Uiso 1 1 calc R U . . .
C30 C 0.3548(2) -0.1127(5) 0.1961(4) 0.039(2) Uani 1 1 d . . . . .
C29 C 0.4083(3) 0.5142(6) 0.2322(5) 0.060(3) Uani 1 1 d . . . . .
H29A H 0.391697 0.504571 0.246348 0.071 Uiso 1 1 calc R U . . .
C28 C 0.4673(2) 0.3002(7) 0.3784(5) 0.049(3) Uani 1 1 d . . . . .
C27 C 0.3786(2) -0.0923(6) 0.2534(5) 0.048(2) Uani 1 1 d . . . . .
H27A H 0.374492 -0.047983 0.273532 0.057 Uiso 1 1 calc R U . . .
C26 C 0.4389(3) 0.4710(6) 0.1819(5) 0.050(3) Uani 1 1 d . . . . .
H26A H 0.443794 0.430702 0.159648 0.061 Uiso 1 1 calc R U . . .
C25 C 0.1868(2) -0.0966(5) -0.0371(4) 0.043(2) Uani 1 1 d . . . . .
H25A H 0.174758 -0.073868 -0.016947 0.051 Uiso 1 1 calc R U . . .
C24 C 0.1715(3) -0.1023(6) -0.0995(5) 0.050(3) Uani 1 1 d . . . . .
H24A H 0.148829 -0.085674 -0.121582 0.060 Uiso 1 1 calc R U . . .
C23 C 0.4499(3) 0.6005(6) 0.2270(5) 0.054(3) Uani 1 1 d . . . . .
H23A H 0.462417 0.649188 0.237364 0.064 Uiso 1 1 calc R U . . .
C22 C 0.4251(3) 0.5871(7) 0.2446(6) 0.071(4) Uani 1 1 d . . . . .
H22A H 0.419329 0.627699 0.265450 0.085 Uiso 1 1 calc R U . . .
C21 C 0.4567(3) 0.5436(7) 0.1945(5) 0.056(3) Uani 1 1 d . . . . .
H21A H 0.473385 0.552927 0.180420 0.067 Uiso 1 1 calc R U . . .
C20 C 0.4294(3) 0.0630(5) 0.4367(5) 0.050(3) Uani 1 1 d . . . . .
H20A H 0.448629 0.095617 0.438331 0.060 Uiso 1 1 calc R U . . .
H20B H 0.426472 0.073843 0.473329 0.060 Uiso 1 1 calc R U . . .
C19 C 0.4375(2) -0.0260(5) 0.4349(4) 0.042(2) Uani 1 1 d . . . . .
C18 C 0.3605(3) -0.1790(5) 0.1693(5) 0.047(2) Uani 1 1 d . . . . .
H18A H 0.344115 -0.195588 0.131527 0.056 Uiso 1 1 calc R U . . .
C17 C 0.4149(3) -0.0852(6) 0.4348(5) 0.063(3) Uani 1 1 d . . . . .
H17C H 0.394205 -0.069023 0.434709 0.076 Uiso 1 1 calc R U . . .
C68 C 0.4600(3) 0.3769(8) 0.3520(6) 0.076(4) Uani 1 1 d . . . . .
H68A H 0.437764 0.388194 0.323458 0.091 Uiso 1 1 calc R U . . .
C67 C 0.4683(3) -0.0499(7) 0.4361(5) 0.062(3) Uani 1 1 d . . . . .
H67A H 0.483711 -0.010330 0.435197 0.074 Uiso 1 1 calc R U . . .
C66 C 0.4986(3) 0.2859(7) 0.4188(6) 0.065(3) Uani 1 1 d . . . . .
H66A H 0.504448 0.234665 0.437348 0.079 Uiso 1 1 calc R U . . .
C63 C 0.5235(3) 0.3483(9) 0.4340(7) 0.082(4) Uani 1 1 d . . . . .
H63A H 0.545597 0.338494 0.463573 0.098 Uiso 1 1 calc R U . . .
C65 C 0.4860(2) 0.2416(5) 0.6503(3) 0.092(5) Uani 1 1 d G . . . .
H65 H 0.498975 0.207517 0.682633 0.110 Uiso 1 1 calc R U . . .
C62 C 0.4511(2) 0.2391(5) 0.6262(4) 0.087(4) Uani 1 1 d G U . . .
H62 H 0.440245 0.203217 0.642097 0.105 Uiso 1 1 calc R U . . .
C61 C 0.43218(16) 0.2890(5) 0.5788(4) 0.066(3) Uani 1 1 d G U . . .
C60 C 0.4481(2) 0.3415(5) 0.5555(4) 0.086(4) Uani 1 1 d G U . . .
H60 H 0.435165 0.375574 0.523136 0.103 Uiso 1 1 calc R U . . .
C56A C 0.4830(2) 0.3440(5) 0.5796(4) 0.087(4) Uani 1 1 d G U . . .
H56A H 0.493894 0.379875 0.563670 0.105 Uiso 1 1 calc R U . . .
C56B C 0.50196(16) 0.2941(6) 0.6270(4) 0.092(4) Uani 1 1 d G U . . .
H56B H 0.525799 0.295848 0.643418 0.110 Uiso 1 1 calc R U . . .
C59 C 0.4766(3) -0.1306(9) 0.4386(6) 0.082(4) Uani 1 1 d . . . . .
H59A H 0.497811 -0.146930 0.440755 0.099 Uiso 1 1 calc R U . . .
C58 C 0.4529(5) -0.1880(8) 0.4378(6) 0.090(5) Uani 1 1 d . . . . .
H58A H 0.458369 -0.243533 0.439450 0.108 Uiso 1 1 calc R U . . .
C57 C 0.4216(4) -0.1656(7) 0.4347(6) 0.080(4) Uani 1 1 d . . . . .
H57A H 0.405456 -0.204921 0.432646 0.096 Uiso 1 1 calc R U . . .
C55 C 0.4841(4) 0.4363(9) 0.3666(7) 0.086(4) Uani 1 1 d . U . . .
H55A H 0.478621 0.487849 0.348434 0.103 Uiso 1 1 calc R U . . .
C54 C 0.5160(3) 0.4197(9) 0.4073(8) 0.093(5) Uani 1 1 d . . . . .
H54A H 0.532963 0.459568 0.416747 0.112 Uiso 1 1 calc R U . . .
C52A C 0.3753(4) 0.2017(9) 0.0562(7) 0.089(4) Uani 1 1 d . U . . .
H52A H 0.387896 0.250517 0.054732 0.107 Uiso 1 1 calc R U . . .
H52B H 0.354726 0.197995 0.018470 0.107 Uiso 1 1 calc R U . . .
Cl3S Cl 0.41825(17) 0.5017(4) 0.4357(3) 0.0785(18) Uiso 0.5 1 d . . P A 1
C2S C 0.3777(6) 0.5177(15) 0.4403(12) 0.069(7) Uiso 0.5 1 d . . P A 1
Cl4S Cl 0.3855(3) 0.5054(7) 0.5104(5) 0.044(3) Uiso 0.25 1 d . . P A 1
Cl2A Cl 0.3766(3) 0.6016(8) 0.4689(7) 0.102(4) Uiso 0.25 1 d . . P A 1
Cl9S Cl 0.3777(3) 0.6876(7) 0.4777(6) 0.055(3) Uiso 0.2 1 d D . P B 2
Cl1A Cl 0.3768(4) 0.5231(11) 0.5021(8) 0.058(5) Uiso 0.2 1 d . . P B 2
C4S C 0.3766(3) 0.6016(8) 0.4689(7) 0.102(4) Uiso 0.2 1 d D . P B 2
H4SA H 0.395621 0.592836 0.458113 0.122 Uiso 0.2 1 calc R U P B 2
H4SB H 0.356244 0.595004 0.431079 0.122 Uiso 0.2 1 calc R U P B 2
Cl3A Cl 0.4262(4) 0.0890(8) 0.2504(6) 0.048(3) Uiso 0.2 1 d . . P C 3
C1A C 0.4408(4) 0.0182(11) 0.2271(8) 0.053(4) Uiso 0.2 1 d . . P C 3
H1AA H 0.444427 0.039095 0.192997 0.064 Uiso 0.2 1 calc R U P C 3
H1AB H 0.423057 -0.023404 0.211150 0.064 Uiso 0.2 1 calc R U P C 3
Cl7S Cl 0.4785(5) -0.0318(14) 0.2752(10) 0.097(6) Uiso 0.2 1 d . . P C 3
C1B C 0.4408(4) 0.0182(11) 0.2271(8) 0.053(4) Uiso 0.4 1 d . . P D 4
H1BA H 0.430240 -0.034082 0.210150 0.064 Uiso 0.4 1 calc R U P D 4
H1BB H 0.449638 0.042198 0.200171 0.064 Uiso 0.4 1 calc R U P D 4
Cl1S Cl 0.40989(15) 0.0850(3) 0.2338(2) 0.0303(11) Uiso 0.4 1 d . . P D 4
Cl2S Cl 0.4742(2) 0.0030(6) 0.2988(4) 0.075(2) Uiso 0.4 1 d . . P D 4
Cl6S Cl 0.4678(2) 0.2377(6) 0.1977(5) 0.045(2) Uiso 0.25 1 d . . P E 5
C3A C 0.500000 0.2931(16) 0.250000 0.041(6) Uiso 0.25 2 d S . P E 5
Cl5S Cl 0.4646(2) 0.2327(6) 0.2270(5) 0.046(2) Uiso 0.25 1 d . . P F 6
C3B C 0.500000 0.2931(16) 0.250000 0.041(6) Uiso 0.25 2 d S . P F 6

loop_
_atom_site_aniso_label
_atom_site_aniso_U_11
_atom_site_aniso_U_22
_atom_site_aniso_U_33
_atom_site_aniso_U_23
_atom_site_aniso_U_13
_atom_site_aniso_U_12
Mo1 0.0281(3) 0.0080(3) 0.0161(3) 0.0005(2) 0.0116(3) -0.0012(2)
Mo2 0.0294(3) 0.0076(3) 0.0151(3) 0.0011(2) 0.0118(3) -0.0009(2)
Mo3 0.0276(3) 0.0094(3) 0.0160(3) 0.0015(2) 0.0104(3) 0.0001(2)
S2 0.0360(10) 0.0092(7) 0.0193(9) -0.0018(7) 0.0170(8) -0.0017(7)
S1 0.0279(10) 0.0175(8) 0.0233(10) 0.0015(7) 0.0138(8) 0.0000(7)
S21 0.0322(10) 0.0145(8) 0.0185(9) -0.0004(7) 0.0144(8) -0.0024(7)
S3 0.0277(9) 0.0092(7) 0.0172(8) 0.0008(6) 0.0120(7) 0.0005(7)
S4 0.0302(10) 0.0105(7) 0.0213(9) 0.0033(7) 0.0108(8) 0.0015(7)
S11 0.0315(10) 0.0117(7) 0.0180(9) 0.0008(7) 0.0116(8) -0.0004(7)
S31 0.074(2) 0.101(2) 0.0280(14) -0.0021(15) 0.0214(14) 0.0321(18)
Cl31 0.0364(10) 0.0221(8) 0.0214(9) -0.0001(7) 0.0167(8) -0.0036(7)
Cl32 0.0358(10) 0.0130(7) 0.0216(9) -0.0016(7) 0.0098(8) -0.0013(7)
Cl2 0.0321(10) 0.0154(8) 0.0170(8) 0.0008(6) 0.0101(7) -0.0018(7)
Cl1 0.0365(10) 0.0088(7) 0.0223(9) 0.0004(6) 0.0149(8) -0.0021(7)
P1 0.0302(11) 0.0201(9) 0.0214(10) -0.0004(8) 0.0147(9) -0.0037(8)
P2 0.0378(11) 0.0088(8) 0.0210(10) 0.0010(7) 0.0168(9) -0.0015(7)
P3 0.0312(11) 0.0212(9) 0.0213(10) 0.0022(8) 0.0105(9) 0.0024(8)
C17X 0.0235(17) 0.0228(17) 0.0224(18) 0.0012(10) 0.0103(11) -0.0009(10)
C16 0.034(4) 0.013(3) 0.028(4) 0.011(3) 0.016(4) 0.002(3)
C15 0.048(5) 0.030(4) 0.016(4) -0.003(3) 0.021(4) -0.005(4)
C14 0.040(4) 0.014(3) 0.014(4) -0.001(3) 0.011(3) 0.005(3)
C13 0.032(4) 0.024(4) 0.031(5) 0.004(3) 0.004(4) -0.003(3)
C12 0.038(4) 0.013(3) 0.032(4) 0.004(3) 0.020(4) 0.005(3)
C11 0.043(5) 0.055(6) 0.033(5) -0.002(5) 0.009(4) -0.005(5)
C10 0.037(5) 0.036(4) 0.033(5) -0.001(4) 0.020(4) 0.004(4)
C9 0.033(4) 0.026(4) 0.033(5) 0.004(3) 0.018(4) -0.006(3)
C8 0.036(4) 0.020(3) 0.015(4) 0.000(3) 0.013(3) -0.003(3)
C7 0.033(4) 0.026(4) 0.034(5) 0.002(4) 0.012(4) 0.001(3)
C74 0.106(5) 0.106(5) 0.106(5) -0.0007(10) 0.045(2) 0.0009(10)
C73 0.131(7) 0.131(7) 0.131(7) 0.0000(10) 0.056(3) 0.0008(10)
C71 0.129(6) 0.129(6) 0.129(6) 0.0001(10) 0.055(3) 0.0005(10)
C70 0.095(5) 0.095(5) 0.094(5) -0.0003(10) 0.040(2) 0.0005(10)
C6 0.040(5) 0.021(4) 0.034(5) 0.001(3) 0.021(4) 0.001(3)
C5 0.042(5) 0.029(4) 0.045(6) 0.004(4) 0.012(4) -0.015(4)
C4 0.041(5) 0.016(3) 0.025(4) 0.003(3) 0.015(4) -0.002(3)
C3 0.052(5) 0.013(3) 0.030(4) 0.002(3) 0.023(4) 0.001(3)
C2 0.049(6) 0.024(4) 0.056(6) 0.013(4) 0.027(5) 0.003(4)
C1 0.050(5) 0.011(3) 0.026(4) -0.003(3) 0.021(4) -0.005(3)
C49 0.052(5) 0.016(3) 0.035(5) -0.003(3) 0.023(4) -0.007(3)
C48 0.040(5) 0.041(5) 0.016(4) 0.000(4) 0.010(4) 0.004(4)
C47 0.0297(19) 0.0270(19) 0.0286(19) 0.0003(10) 0.0116(11) -0.0010(10)
C46 0.043(5) 0.030(4) 0.035(5) 0.003(4) 0.014(4) -0.008(4)
C45 0.050(5) 0.030(4) 0.043(5) 0.002(4) 0.034(5) 0.005(4)
C44 0.040(5) 0.031(4) 0.017(4) -0.002(3) 0.011(4) 0.003(4)
C43 0.041(5) 0.048(5) 0.023(4) -0.001(4) 0.012(4) 0.009(4)
C42 0.040(5) 0.038(5) 0.043(6) -0.005(4) 0.019(4) -0.004(4)
C41 0.054(6) 0.023(4) 0.056(6) 0.003(4) 0.033(5) 0.007(4)
C40 0.050(6) 0.067(7) 0.054(7) -0.009(6) 0.008(5) 0.030(5)
C39 0.046(5) 0.025(4) 0.031(5) -0.003(4) 0.013(4) 0.011(4)
C38 0.033(2) 0.030(2) 0.031(2) 0.0000(10) 0.0129(12) -0.0011(10)
C37 0.059(6) 0.013(4) 0.043(6) 0.000(4) 0.019(5) 0.003(4)
C36 0.039(5) 0.041(5) 0.050(6) 0.004(4) 0.023(5) 0.014(4)
C35 0.079(8) 0.033(5) 0.040(6) -0.003(4) 0.036(6) -0.012(5)
C34 0.078(8) 0.054(7) 0.059(8) -0.011(6) 0.015(6) 0.033(6)
C33 0.055(7) 0.055(6) 0.050(7) -0.013(5) 0.011(5) -0.003(5)
C32 0.090(8) 0.035(5) 0.028(5) 0.001(4) 0.024(6) -0.016(5)
C31 0.048(5) 0.019(4) 0.041(5) -0.005(4) 0.028(4) -0.004(3)
C30 0.048(5) 0.029(4) 0.043(6) -0.004(4) 0.023(5) 0.000(4)
C29 0.076(8) 0.051(6) 0.078(8) -0.008(6) 0.057(7) -0.023(6)
C28 0.043(6) 0.065(7) 0.044(6) 0.002(5) 0.021(5) -0.011(5)
C27 0.053(6) 0.042(5) 0.049(6) -0.005(5) 0.023(5) 0.000(5)
C26 0.056(6) 0.041(5) 0.058(7) -0.015(5) 0.028(6) -0.014(5)
C25 0.061(6) 0.034(5) 0.038(5) -0.006(4) 0.026(5) -0.007(4)
C24 0.065(7) 0.040(5) 0.036(6) -0.002(4) 0.011(5) -0.006(5)
C23 0.062(7) 0.030(5) 0.072(8) -0.009(5) 0.031(6) -0.018(5)
C22 0.101(10) 0.046(6) 0.085(10) -0.025(6) 0.058(8) -0.024(6)
C21 0.052(6) 0.057(6) 0.067(8) -0.007(6) 0.032(6) -0.026(5)
C20 0.058(6) 0.027(5) 0.048(6) 0.002(4) 0.006(5) 0.002(4)
C19 0.052(6) 0.036(5) 0.036(5) 0.005(4) 0.017(5) 0.007(4)
C18 0.061(6) 0.032(5) 0.045(6) -0.003(4) 0.020(5) 0.016(4)
C17 0.086(8) 0.037(5) 0.069(8) -0.006(6) 0.036(7) 0.004(6)
C68 0.065(8) 0.078(8) 0.067(8) 0.033(7) 0.012(6) -0.023(7)
C67 0.057(7) 0.070(8) 0.051(7) -0.002(6) 0.015(6) 0.009(6)
C66 0.045(6) 0.065(7) 0.072(9) 0.015(6) 0.012(6) -0.005(5)
C63 0.029(6) 0.101(11) 0.087(10) 0.007(8) -0.002(6) -0.015(6)
C65 0.058(8) 0.124(13) 0.066(9) -0.038(9) 0.001(7) 0.024(8)
C62 0.087(4) 0.087(4) 0.087(4) -0.0006(10) 0.037(2) 0.0005(10)
C61 0.066(3) 0.066(3) 0.065(3) -0.0005(10) 0.0278(16) 0.0004(10)
C60 0.086(4) 0.086(4) 0.086(4) -0.0003(10) 0.037(2) 0.0003(10)
C56A 0.087(4) 0.087(4) 0.087(4) -0.0001(10) 0.037(2) -0.0001(10)
C56B 0.092(5) 0.092(5) 0.092(5) -0.0005(10) 0.039(2) 0.0004(10)
C59 0.069(9) 0.089(10) 0.070(9) -0.009(8) 0.011(7) 0.041(8)
C58 0.141(14) 0.052(8) 0.061(9) 0.001(7) 0.028(9) 0.044(9)
C57 0.135(13) 0.035(6) 0.075(10) 0.006(6) 0.049(9) 0.005(7)
C55 0.086(4) 0.086(4) 0.086(4) 0.0006(10) 0.037(2) -0.0006(10)
C54 0.068(9) 0.086(10) 0.119(13) 0.026(10) 0.032(9) -0.030(8)
C52A 0.089(4) 0.089(4) 0.089(4) -0.0003(10) 0.038(2) 0.0009(10)

loop_
_atom_type_symbol
_atom_type_description
_atom_type_scat_dispersion_real
_atom_type_scat_dispersion_imag
_atom_type_scat_source
C C 0.0033 0.0016 'International Tables Vol C Tables 4.2.6.8 and 6.1.1.4'
H H 0.0000 0.0000 'International Tables Vol C Tables 4.2.6.8 and 6.1.1.4'
P P 0.1023 0.0942 'International Tables Vol C Tables 4.2.6.8 and 6.1.1.4'
S S 0.1246 0.1234 'International Tables Vol C Tables 4.2.6.8 and 6.1.1.4'
Mo Mo -1.6832 0.6857 'International Tables Vol C Tables 4.2.6.8 and 6.1.1.4'
Cl Cl 0.1484 0.1585 'International Tables Vol C Tables 4.2.6.8 and 6.1.1.4'

loop_
_geom_angle_atom_site_label_1
_geom_angle_atom_site_label_2
_geom_angle_atom_site_label_3
_geom_angle
_geom_angle_site_symmetry_1
S1 Mo1 S2 95.23(7) .
S1 Mo1 S3 107.10(7) .
S2 Mo1 S3 104.91(6) .
S1 Mo1 Cl1 97.69(6) .
S2 Mo1 Cl1 158.07(7) .
S3 Mo1 Cl1 88.14(6) .
S1 Mo1 P1 83.49(7) .
S2 Mo1 P1 82.61(6) .
S3 Mo1 P1 166.06(6) .
Cl1 Mo1 P1 81.34(6) .
S1 Mo1 S11 162.76(7) .
S2 Mo1 S11 82.68(6) .
S3 Mo1 S11 89.92(6) .
Cl1 Mo1 S11 79.73(6) .
P1 Mo1 S11 79.27(6) .
S1 Mo1 Mo3 53.50(5) .
S2 Mo1 Mo3 100.25(5) .
S3 Mo1 Mo3 54.19(5) .
Cl1 Mo1 Mo3 101.69(5) .
P1 Mo1 Mo3 136.98(5) .
S11 Mo1 Mo3 143.74(5) .
S1 Mo1 Mo2 96.67(5) .
S2 Mo1 Mo2 52.38(5) .
S3 Mo1 Mo2 54.35(4) .
Cl1 Mo1 Mo2 142.35(5) .
P1 Mo1 Mo2 134.91(5) .
S11 Mo1 Mo2 95.54(4) .
Mo3 Mo1 Mo2 61.10(2) .
S4 Mo2 S2 98.76(7) .
S4 Mo2 S3 104.40(6) .
S2 Mo2 S3 104.94(6) .
S4 Mo2 Cl2 158.58(6) .
S2 Mo2 Cl2 93.27(7) .
S3 Mo2 Cl2 89.37(6) .
S4 Mo2 P2 85.44(6) .
S2 Mo2 P2 83.91(6) .
S3 Mo2 P2 165.29(7) .
Cl2 Mo2 P2 78.26(6) .
S4 Mo2 S21 81.05(6) .
S2 Mo2 S21 163.84(6) .
S3 Mo2 S21 90.66(6) .
Cl2 Mo2 S21 82.49(6) .
P2 Mo2 S21 79.96(6) .
S4 Mo2 Mo1 97.49(5) .
S2 Mo2 Mo1 53.16(4) .
S3 Mo2 Mo1 53.60(4) .
Cl2 Mo2 Mo1 103.90(4) .
P2 Mo2 Mo1 137.00(5) .
S21 Mo2 Mo1 143.00(4) .
S4 Mo2 Mo3 52.76(5) .
S2 Mo2 Mo3 99.10(5) .
S3 Mo2 Mo3 53.11(4) .
Cl2 Mo2 Mo3 142.35(5) .
P2 Mo2 Mo3 138.15(5) .
S21 Mo2 Mo3 93.62(4) .
Mo1 Mo2 Mo3 58.93(2) .
S1 Mo3 S4 92.98(7) .
S1 Mo3 S3 106.09(7) .
S4 Mo3 S3 104.16(6) .
S1 Mo3 Cl31 165.42(7) .
S4 Mo3 Cl31 91.38(6) .
S3 Mo3 Cl31 86.27(6) .
S1 Mo3 Cl32 88.88(7) .
S4 Mo3 Cl32 164.54(7) .
S3 Mo3 Cl32 90.02(6) .
Cl31 Mo3 Cl32 83.30(6) .
S1 Mo3 P3 81.53(7) .
S4 Mo3 P3 85.63(6) .
S3 Mo3 P3 167.00(7) .
Cl31 Mo3 P3 84.94(7) .
Cl32 Mo3 P3 79.46(6) .
S1 Mo3 Mo1 52.44(5) .
S4 Mo3 Mo1 97.55(5) .
S3 Mo3 Mo1 54.23(5) .
Cl31 Mo3 Mo1 140.50(5) .
Cl32 Mo3 Mo1 95.74(5) .
P3 Mo3 Mo1 133.92(5) .
S1 Mo3 Mo2 95.08(5) .
S4 Mo3 Mo2 51.74(5) .
S3 Mo3 Mo2 53.88(4) .
Cl31 Mo3 Mo2 98.54(5) .
Cl32 Mo3 Mo2 143.37(5) .
P3 Mo3 Mo2 137.16(5) .
Mo1 Mo3 Mo2 59.97(2) .
Mo2 S2 Mo1 74.46(5) .
Mo1 S1 Mo3 74.06(6) .
C8 S21 C16 104.3(3) .
C8 S21 Mo2 112.9(2) .
C16 S21 Mo2 103.5(3) .
Mo3 S3 Mo1 71.58(5) .
Mo3 S3 Mo2 73.00(5) .
Mo1 S3 Mo2 72.05(5) .
Mo2 S4 Mo3 75.51(5) .
C14 S11 C17X 104.2(3) .
C14 S11 Mo1 113.8(2) .
C17X S11 Mo1 102.6(2) .
C43 S31 C61 100.0(4) .
C9 P1 C45 103.9(4) .
C9 P1 C15 103.0(4) .
C45 P1 C15 106.7(4) .
C9 P1 Mo1 118.2(3) .
C45 P1 Mo1 116.9(3) .
C15 P1 Mo1 106.8(3) .
C1 P2 C4 104.9(4) .
C1 P2 C12 104.5(4) .
C4 P2 C12 104.8(3) .
C1 P2 Mo2 117.3(2) .
C4 P2 Mo2 107.4(2) .
C12 P2 Mo2 116.7(3) .
C48 P3 C7 102.9(4) .
C48 P3 C13 100.2(4) .
C7 P3 C13 104.3(4) .
C48 P3 Mo3 115.9(3) .
C7 P3 Mo3 114.1(3) .
C13 P3 Mo3 117.4(3) .
C15 C17X S11 108.3(5) .
C15 C17X H17A 110.0 .
S11 C17X H17A 110.0 .
C15 C17X H17B 110.0 .
S11 C17X H17B 110.0 .
H17A C17X H17B 108.4 .
C4 C16 S21 114.2(5) .
C4 C16 H16A 108.7 .
S21 C16 H16A 108.7 .
C4 C16 H16B 108.7 .
S21 C16 H16B 108.7 .
H16A C16 H16B 107.6 .
C17X C15 P1 111.1(5) .
C17X C15 H15A 109.4 .
P1 C15 H15A 109.4 .
C17X C15 H15B 109.4 .
P1 C15 H15B 109.4 .
H15A C15 H15B 108.0 .
C3 C14 C6 120.5(7) .
C3 C14 S11 124.2(6) .
C6 C14 S11 115.3(5) .
C11 C13 P3 118.6(6) .
C11 C13 H13A 107.7 .
P3 C13 H13A 107.7 .
C11 C13 H13B 107.7 .
P3 C13 H13B 107.7 .
H13A C13 H13B 107.1 .
C2 C12 P2 110.7(5) .
C2 C12 H12A 109.5 .
P2 C12 H12A 109.5 .
C2 C12 H12B 109.5 .
P2 C12 H12B 109.5 .
H12A C12 H12B 108.1 .
C13 C11 C28 109.9(8) .
C13 C11 H11A 109.7 .
C28 C11 H11A 109.7 .
C13 C11 H11B 109.7 .
C28 C11 H11B 109.7 .
H11A C11 H11B 108.2 .
C6 C10 C39 120.5(8) .
C6 C10 H10A 119.8 .
C39 C10 H10A 119.8 .
C5 C9 P1 113.2(5) .
C5 C9 H9A 108.9 .
P1 C9 H9A 108.9 .
C5 C9 H9B 108.9 .
P1 C9 H9B 108.9 .
H9A C9 H9B 107.7 .
C31 C8 C44 120.8(7) .
C31 C8 S21 115.7(6) .
C44 C8 S21 123.3(6) .
C20 C7 P3 117.9(6) .
C20 C7 H7A 107.8 .
P3 C7 H7A 107.8 .
C20 C7 H7B 107.8 .
P3 C7 H7B 107.8 .
H7A C7 H7B 107.2 .
C75 C76 C70 120.0 .
C75 C76 H76 120.0 .
C70 C76 H76 120.0 .
C74 C75 C76 120.0 .
C74 C75 H75 120.0 .
C76 C75 H75 120.0 .
C75 C74 C73 120.0 .
C75 C74 H74 120.0 .
C73 C74 H74 120.0 .
C71 C73 C74 120.0 .
C71 C73 H73 120.0 .
C74 C73 H73 120.0 .
C73 C71 C70 120.0 .
C73 C71 H71 120.0 .
C70 C71 H71 120.0 .
C71 C70 C76 120.0 .
C71 C70 C52A 121.0(10) .
C76 C70 C52A 118.9(10) .
C10 C6 C14 119.0(7) .
C10 C6 H6A 120.5 .
C14 C6 H6A 120.5 .
C46 C5 C9 112.1(7) .
C46 C5 H5A 109.2 .
C9 C5 H5A 109.2 .
C46 C5 H5B 109.2 .
C9 C5 H5B 109.2 .
H5A C5 H5B 107.9 .
C16 C4 P2 110.6(5) .
C16 C4 H4A 109.5 .
P2 C4 H4A 109.5 .
C16 C4 H4B 109.5 .
P2 C4 H4B 109.5 .
H4A C4 H4B 108.1 .
C37 C3 C14 119.1(8) .
C37 C3 H3A 120.4 .
C14 C3 H3A 120.4 .
C30 C2 C12 112.1(7) .
C30 C2 H2A 109.2 .
C12 C2 H2A 109.2 .
C30 C2 H2B 109.2 .
C12 C2 H2B 109.2 .
H2A C2 H2B 107.9 .
C38 C1 P2 116.5(5) .
C38 C1 H1A 108.2 .
P2 C1 H1A 108.2 .
C38 C1 H1B 108.2 .
P2 C1 H1B 108.2 .
H1A C1 H1B 107.3 .
C47 C49 C35 120.4(9) .
C47 C49 H49A 119.8 .
C35 C49 H49A 119.8 .
C43 C48 P3 116.9(6) .
C43 C48 H48A 108.1 .
P3 C48 H48A 108.1 .
C43 C48 H48B 108.1 .
P3 C48 H48B 108.1 .
H48A C48 H48B 107.3 .
C49 C47 C25 119.6(8) .
C49 C47 C38 121.3(7) .
C25 C47 C38 119.1(8) .
C29 C46 C26 119.1(9) .
C29 C46 C5 119.4(9) .
C26 C46 C5 121.5(9) .
C52A C45 P1 119.6(8) .
C52A C45 H45A 107.4 .
P1 C45 H45A 107.4 .
C52A C45 H45B 107.4 .
P1 C45 H45B 107.4 .
H45A C45 H45B 107.0 .
C42 C44 C8 118.6(8) .
C42 C44 H44A 120.7 .
C8 C44 H44A 120.7 .
C48 C43 S31 113.9(6) .
C48 C43 H43A 108.8 .
S31 C43 H43A 108.8 .
C48 C43 H43B 108.8 .
S31 C43 H43B 108.8 .
H43A C43 H43B 107.7 .
C44 C42 C36 121.2(8) .
C44 C42 H42A 119.4 .
C36 C42 H42A 119.4 .
C31 C41 C36 121.7(8) .
C31 C41 H41A 119.2 .
C36 C41 H41A 119.2 .
C33 C40 C34 120.8(10) .
C33 C40 H40A 119.6 .
C34 C40 H40A 119.6 .
C37 C39 C10 120.0(8) .
C37 C39 H39A 120.0 .
C10 C39 H39A 120.0 .
C47 C38 C1 111.4(7) .
C47 C38 H38A 109.3 .
C1 C38 H38A 109.3 .
C47 C38 H38B 109.3 .
C1 C38 H38B 109.3 .
H38A C38 H38B 108.0 .
C39 C37 C3 120.8(7) .
C39 C37 H37A 119.6 .
C3 C37 H37A 119.6 .
C41 C36 C42 118.2(8) .
C41 C36 H36A 120.9 .
C42 C36 H36A 120.9 .
C32 C35 C49 119.4(9) .
C32 C35 H35A 120.3 .
C49 C35 H35A 120.3 .
C40 C34 C18 119.5(10) .
C40 C34 H34A 120.3 .
C18 C34 H34A 120.3 .
C40 C33 C27 119.8(10) .
C40 C33 H33A 120.1 .
C27 C33 H33A 120.1 .
C35 C32 C24 121.2(10) .
C35 C32 H32A 119.4 .
C24 C32 H32A 119.4 .
C41 C31 C8 119.5(8) .
C41 C31 H31A 120.3 .
C8 C31 H31A 120.3 .
C18 C30 C27 118.5(9) .
C18 C30 C2 122.1(9) .
C27 C30 C2 119.4(9) .
C46 C29 C22 121.4(10) .
C46 C29 H29A 119.3 .
C22 C29 H29A 119.3 .
C66 C28 C68 118.1(10) .
C66 C28 C11 122.6(10) .
C68 C28 C11 119.3(10) .
C33 C27 C30 120.7(9) .
C33 C27 H27A 119.6 .
C30 C27 H27A 119.6 .
C46 C26 C21 120.8(10) .
C46 C26 H26A 119.6 .
C21 C26 H26A 119.6 .
C47 C25 C24 120.8(9) .
C47 C25 H25A 119.6 .
C24 C25 H25A 119.6 .
C32 C24 C25 118.5(10) .
C32 C24 H24A 120.7 .
C25 C24 H24A 120.7 .
C22 C23 C21 119.3(9) .
C22 C23 H23A 120.3 .
C21 C23 H23A 120.3 .
C23 C22 C29 120.0(11) .
C23 C22 H22A 120.0 .
C29 C22 H22A 120.0 .
C23 C21 C26 119.2(10) .
C23 C21 H21A 120.4 .
C26 C21 H21A 120.4 .
C19 C20 C7 112.6(8) .
C19 C20 H20A 109.1 .
C7 C20 H20A 109.1 .
C19 C20 H20B 109.1 .
C7 C20 H20B 109.1 .
H20A C20 H20B 107.8 .
C17 C19 C67 118.8(10) .
C17 C19 C20 120.6(9) .
C67 C19 C20 120.6(9) .
C30 C18 C34 120.6(10) .
C30 C18 H18A 119.7 .
C34 C18 H18A 119.7 .
C57 C17 C19 122.4(12) .
C57 C17 H17C 118.8 .
C19 C17 H17C 118.8 .
C55 C68 C28 121.8(12) .
C55 C68 H68A 119.1 .
C28 C68 H68A 119.1 .
C59 C67 C19 120.6(12) .
C59 C67 H67A 119.7 .
C19 C67 H67A 119.7 .
C28 C66 C63 119.7(11) .
C28 C66 H66A 120.1 .
C63 C66 H66A 120.1 .
C54 C63 C66 120.8(11) .
C54 C63 H63A 119.6 .
C66 C63 H63A 119.6 .
C62 C65 C56B 120.0 .
C62 C65 H65 120.0 .
C56B C65 H65 120.0 .
C61 C62 C65 120.0 .
C61 C62 H62 120.0 .
C65 C62 H62 120.0 .
C60 C61 C62 120.0 .
C60 C61 S31 121.3(5) .
C62 C61 S31 118.6(5) .
C61 C60 C56A 120.0 .
C61 C60 H60 120.0 .
C56A C60 H60 120.0 .
C56B C56A C60 120.0 .
C56B C56A H56A 120.0 .
C60 C56A H56A 120.0 .
C56A C56B C65 120.0 .
C56A C56B H56B 120.0 .
C65 C56B H56B 120.0 .
C67 C59 C58 118.5(12) .
C67 C59 H59A 120.8 .
C58 C59 H59A 120.8 .
C57 C58 C59 121.9(12) .
C57 C58 H58A 119.1 .
C59 C58 H58A 119.1 .
C17 C57 C58 117.8(13) .
C17 C57 H57A 121.1 .
C58 C57 H57A 121.1 .
C54 C55 C68 118.9(14) .
C54 C55 H55A 120.5 .
C68 C55 H55A 120.5 .
C63 C54 C55 120.6(12) .
C63 C54 H54A 119.7 .
C55 C54 H54A 119.7 .
C45 C52A C70 107.6(11) .
C45 C52A H52A 110.2 .
C70 C52A H52A 110.2 .
C45 C52A H52B 110.2 .
C70 C52A H52B 110.2 .
H52A C52A H52B 108.5 .
Cl2A C2S Cl4S 70.3(13) .
Cl2A C2S Cl3S 111.7(15) .
Cl4S C2S Cl3S 106.1(14) .
C2S Cl4S Cl2A 53.1(10) .
C2S Cl2A Cl4S 56.5(11) .
Cl9S C4S Cl1A 139.7(14) .
Cl9S C4S H4SA 102.1 .
Cl1A C4S H4SA 102.1 .
Cl9S C4S H4SB 102.1 .
Cl1A C4S H4SB 102.1 .
H4SA C4S H4SB 104.8 .
Cl3A C1A Cl7S 120.9(15) .
Cl3A C1A H1AA 107.1 .
Cl7S C1A H1AA 107.1 .
Cl3A C1A H1AB 107.1 .
Cl7S C1A H1AB 107.1 .
H1AA C1A H1AB 106.8 .
Cl2S C1B Cl1S 109.0(10) .
Cl2S C1B H1BA 109.9 .
Cl1S C1B H1BA 109.9 .
Cl2S C1B H1BB 109.9 .
Cl1S C1B H1BB 109.9 .
H1BA C1B H1BB 108.3 .
Cl6S C3A Cl6S 115.5(16) 2_655
Cl5S C3B Cl5S 109.1(15) 2_655

loop_
_geom_bond_atom_site_label_1
_geom_bond_atom_site_label_2
_geom_bond_distance
Mo1 S1 2.271(2)
Mo1 S2 2.3127(17)
Mo1 S3 2.3554(18)
Mo1 Cl1 2.4276(16)
Mo1 P1 2.527(2)
Mo1 S11 2.6439(19)
Mo1 Mo3 2.7544(9)
Mo1 Mo2 2.7839(8)
Mo2 S4 2.2830(19)
Mo2 S2 2.2888(18)
Mo2 S3 2.3780(16)
Mo2 Cl2 2.4596(19)
Mo2 P2 2.5462(18)
Mo2 S21 2.6547(19)
Mo2 Mo3 2.8151(9)
Mo3 S1 2.3026(19)
Mo3 S4 2.3147(17)
Mo3 S3 2.3545(18)
Mo3 Cl31 2.4733(19)
Mo3 Cl32 2.4856(17)
Mo3 P3 2.603(2)
S21 C8 1.780(8)
S21 C16 1.817(7)
S11 C14 1.785(7)
S11 C17X 1.836(7)
S31 C43 1.806(9)
S31 C61 1.811(7)
P1 C9 1.817(7)
P1 C45 1.838(8)
P1 C15 1.840(8)
P2 C1 1.816(8)
P2 C4 1.827(8)
P2 C12 1.832(7)
P3 C48 1.809(8)
P3 C7 1.828(8)
P3 C13 1.849(8)
C17X C15 1.502(10)
C17X H17A 0.9900
C17X H17B 0.9900
C16 C4 1.533(11)
C16 H16A 0.9900
C16 H16B 0.9900
C15 H15A 0.9900
C15 H15B 0.9900
C14 C3 1.384(9)
C14 C6 1.400(11)
C13 C11 1.508(13)
C13 H13A 0.9900
C13 H13B 0.9900
C12 C2 1.562(11)
C12 H12A 0.9900
C12 H12B 0.9900
C11 C28 1.522(13)
C11 H11A 0.9900
C11 H11B 0.9900
C10 C6 1.379(11)
C10 C39 1.382(11)
C10 H10A 0.9500
C9 C5 1.536(12)
C9 H9A 0.9900
C9 H9B 0.9900
C8 C31 1.393(10)
C8 C44 1.393(11)
C7 C20 1.538(12)
C7 H7A 0.9900
C7 H7B 0.9900
C76 C75 1.3900
C76 C70 1.3900
C76 H76 0.9500
C75 C74 1.3900
C75 H75 0.9500
C74 C73 1.3900
C74 H74 0.9500
C73 C71 1.3900
C73 H73 0.9500
C71 C70 1.3900
C71 H71 0.9500
C70 C52A 1.569(16)
C6 H6A 0.9500
C5 C46 1.523(11)
C5 H5A 0.9900
C5 H5B 0.9900
C4 H4A 0.9900
C4 H4B 0.9900
C3 C37 1.382(11)
C3 H3A 0.9500
C2 C30 1.465(12)
C2 H2A 0.9900
C2 H2B 0.9900
C1 C38 1.543(10)
C1 H1A 0.9900
C1 H1B 0.9900
C49 C47 1.368(11)
C49 C35 1.415(13)
C49 H49A 0.9500
C48 C43 1.512(12)
C48 H48A 0.9900
C48 H48B 0.9900
C47 C25 1.379(12)
C47 C38 1.524(11)
C46 C29 1.328(14)
C46 C26 1.349(13)
C45 C52A 1.447(16)
C45 H45A 0.9900
C45 H45B 0.9900
C44 C42 1.390(12)
C44 H44A 0.9500
C43 H43A 0.9900
C43 H43B 0.9900
C42 C36 1.407(12)
C42 H42A 0.9500
C41 C31 1.374(12)
C41 C36 1.385(13)
C41 H41A 0.9500
C40 C33 1.340(14)
C40 C34 1.393(15)
C40 H40A 0.9500
C39 C37 1.372(13)
C39 H39A 0.9500
C38 H38A 0.9900
C38 H38B 0.9900
C37 H37A 0.9500
C36 H36A 0.9500
C35 C32 1.359(15)
C35 H35A 0.9500
C34 C18 1.406(13)
C34 H34A 0.9500
C33 C27 1.401(14)
C33 H33A 0.9500
C32 C24 1.387(15)
C32 H32A 0.9500
C31 H31A 0.9500
C30 C18 1.363(12)
C30 C27 1.404(13)
C29 C22 1.383(14)
C29 H29A 0.9500
C28 C66 1.335(14)
C28 C68 1.406(15)
C27 H27A 0.9500
C26 C21 1.398(13)
C26 H26A 0.9500
C25 C24 1.406(13)
C25 H25A 0.9500
C24 H24A 0.9500
C23 C22 1.354(15)
C23 C21 1.358(15)
C23 H23A 0.9500
C22 H22A 0.9500
C21 H21A 0.9500
C20 C19 1.525(12)
C20 H20A 0.9900
C20 H20B 0.9900
C19 C17 1.396(14)
C19 C67 1.402(14)
C18 H18A 0.9500
C17 C57 1.367(14)
C17 H17C 0.9500
C68 C55 1.380(17)
C68 H68A 0.9500
C67 C59 1.384(17)
C67 H67A 0.9500
C66 C63 1.435(16)
C66 H66A 0.9500
C63 C54 1.331(18)
C63 H63A 0.9500
C65 C62 1.3900
C65 C56B 1.3900
C65 H65 0.9500
C62 C61 1.3900
C62 H62 0.9500
C61 C60 1.3900
C60 C56A 1.3900
C60 H60 0.9500
C56A C56B 1.3900
C56A H56A 0.9500
C56B H56B 0.9500
C59 C58 1.41(2)
C59 H59A 0.9500
C58 C57 1.40(2)
C58 H58A 0.9500
C57 H57A 0.9500
C55 C54 1.361(18)
C55 H55A 0.9500
C54 H54A 0.9500
C52A H52A 0.9900
C52A H52B 0.9900
Cl3S C2S 1.85(3)
C2S Cl2A 1.57(3)
C2S Cl4S 1.64(3)
Cl4S Cl2A 1.852(18)
Cl9S C4S 1.444(14)
Cl1A C4S 1.54(2)
C4S H4SA 0.9900
C4S H4SB 0.9900
Cl3A C1A 1.56(2)
C1A Cl7S 1.78(3)
C1A H1AA 0.9900
C1A H1AB 0.9900
C1B Cl2S 1.78(2)
C1B Cl1S 1.817(18)
C1B H1BA 0.9900
C1B H1BB 0.9900
Cl6S C3A 1.725(17)
Cl5S C3B 1.733(18)
